data_4327959
loop_
_publ_author_name
'Anna Do\/l\;ega'
'Wojciech Marynowski'
'Katarzyna Baranowska'
'Maciej \'Smiechowski'
'Janusz Stangret'

_publ_contact_author_address
;
Department of Chemistry
Gda\'nsk University of Technology
Narutowicza 11/12,
PL-80233 Gda\'nsk, Poland
;
_publ_contact_author_email anna.dolega@pg.gda.pl
_publ_contact_author_fax '048 58 3472694'
_publ_contact_author_name 'Dolega, Anna'
_publ_contact_author_phone '048 58 3472351'
_publ_section_title
;
 Intramolecular Interactions in Crystals of
 Tris(2,6-diisopropylphenoxy)silanethiol and Its Sodium Salts
;
_journal_name_full 'Inorganic Chemistry'
_journal_page_first 836
_journal_page_last 843
_journal_paper_doi 10.1021/ic2013073
_journal_volume 51
_journal_year 2012
_chemical_absolute_configuration unk
_chemical_compound_source 'synthesis as described'
_chemical_formula_moiety 'C36 H52 O3 S1 Si1'
_chemical_formula_sum 'C36 H52 O3 S Si'
_chemical_formula_weight 592.93
_chemical_name_systematic
;
 ?
;
_space_group_IT_number 9
_symmetry_cell_setting monoclinic
_symmetry_Int_Tables_number 9
_symmetry_space_group_name_Hall 'C -2yc'
_symmetry_space_group_name_H-M 'C 1 c 1'
_atom_sites_solution_hydrogens geom
_atom_sites_solution_primary direct
_atom_sites_solution_secondary difmap
_audit_conform_dict_location ftp://ftp.iucr.org/pub/cif_core.dic
_audit_conform_dict_name cif_core.dic
_audit_conform_dict_version 2.3
_audit_creation_date 2011-03-21T11:23:16-00:00
_audit_creation_method 'WinGX routine CIF_UPDATE'
_cell_angle_alpha 90
_cell_angle_beta 122.677(4)
_cell_angle_gamma 90
_cell_formula_units_Z 4
_cell_length_a 11.4061(8)
_cell_length_b 35.0837(9)
_cell_length_c 10.2841(4)
_cell_measurement_reflns_used 14402
_cell_measurement_temperature 120(2)
_cell_measurement_theta_max 28.8389
_cell_measurement_theta_min 2.3191
_cell_measurement_wavelength 0.71073
_cell_volume 3464.0(3)
_computing_cell_refinement
;
        CrysAlis RED (Oxford Diffraction, 2006)

;
_computing_data_collection
;
        CrysAlis CCD (Oxford Diffraction, 2006)

;
_computing_data_reduction
;
        CrysAlis RED (Oxford Diffraction, 2006)

;
_computing_molecular_graphics 'Ortep-3 for Windows (Farrugia, 1997)'
_computing_publication_material 'WinGX publication routines (Farrugia, 1999)'
_computing_structure_refinement 'SHELXL-97 (Sheldrick, 2008)'
_computing_structure_solution 'SHELXS-97 (Sheldrick, 2008)'
_diffrn_ambient_temperature 120(2)
_diffrn_detector_area_resol_mean 8.1883
_diffrn_measured_fraction_theta_full 0.999
_diffrn_measured_fraction_theta_max 0.999
_diffrn_measurement_device_type 'Xcalibur, Sapphire2, large Be window'
_diffrn_measurement_method '\w scans'
_diffrn_orient_matrix_UB_11 0.0506948329
_diffrn_orient_matrix_UB_12 0.0104612437
_diffrn_orient_matrix_UB_13 -0.0047682039
_diffrn_orient_matrix_UB_21 -0.053284721
_diffrn_orient_matrix_UB_22 0.0114989664
_diffrn_orient_matrix_UB_23 -0.0591500539
_diffrn_orient_matrix_UB_31 0.0063138666
_diffrn_orient_matrix_UB_32 0.012916694
_diffrn_orient_matrix_UB_33 0.0564959809
_diffrn_radiation_monochromator graphite
_diffrn_radiation_probe x-ray
_diffrn_radiation_type MoK\a
_diffrn_radiation_wavelength 0.71073
_diffrn_reflns_av_R_equivalents 0.0151
_diffrn_reflns_av_unetI/netI 0.0139
_diffrn_reflns_limit_h_max 13
_diffrn_reflns_limit_h_min -13
_diffrn_reflns_limit_k_max 42
_diffrn_reflns_limit_k_min -38
_diffrn_reflns_limit_l_max 12
_diffrn_reflns_limit_l_min -12
_diffrn_reflns_number 10968
_diffrn_reflns_theta_full 25.5
_diffrn_reflns_theta_max 25.5
_diffrn_reflns_theta_min 2.32
_exptl_absorpt_coefficient_mu 0.16
_exptl_absorpt_correction_T_max 0.975
_exptl_absorpt_correction_T_min 0.943
_exptl_absorpt_correction_type analytical
_exptl_absorpt_process_details
;
        CrysAlisPro, Oxford Diffraction Ltd.,
        Version 1.171.33.52 (release 06-11-2009 CrysAlis171 .NET)
        (compiled Nov  6 2009,16:24:50)
Analytical numeric absorption correction using a multifaceted crystal
                        model based on expressions derived by R.C. Clark & J.S.
        (Clark, R. C. & Reid, J. S. (1995). Acta Cryst. A51, 887-897)
;
_exptl_crystal_colour colourless
_exptl_crystal_density_diffrn 1.137
_exptl_crystal_description prism
_exptl_crystal_F_000 1288
_exptl_crystal_size_max 0.6562
_exptl_crystal_size_mid 0.3494
_exptl_crystal_size_min 0.1981
_refine_diff_density_max 0.256
_refine_diff_density_min -0.214
_refine_diff_density_rms 0.052
_refine_ls_abs_structure_details 'Flack H D (1983), Acta Cryst. A39, 876-881'
_refine_ls_abs_structure_Flack 0.87(5)
_refine_ls_extinction_method none
_refine_ls_goodness_of_fit_ref 1.057
_refine_ls_hydrogen_treatment constr
_refine_ls_matrix_type full
_refine_ls_number_parameters 382
_refine_ls_number_reflns 5572
_refine_ls_number_restraints 2
_refine_ls_restrained_S_all 1.057
_refine_ls_R_factor_all 0.0323
_refine_ls_R_factor_gt 0.0316
_refine_ls_shift/su_max 0
_refine_ls_shift/su_mean 0
_refine_ls_structure_factor_coef Fsqd
_refine_ls_weighting_details 'calc w=1/[\s^2^(Fo^2^)+(0.0503P)^2^+1.3698P] where P=(Fo^2^+2Fc^2^)/3'
_refine_ls_weighting_scheme calc
_refine_ls_wR_factor_gt 0.0778
_refine_ls_wR_factor_ref 0.0783
_reflns_number_gt 5446
_reflns_number_total 5572
_reflns_threshold_expression >2\s(I)
_cod_data_source_file ic2013073_si_001_1.cif
_cod_data_source_block ania75_1
_cod_original_sg_symbol_H-M 'C c'
_cod_database_code 4327959

loop_
_symmetry_equiv_pos_as_xyz
'x, y, z'
'x, -y, z+1/2'
'x+1/2, y+1/2, z'
'x+1/2, -y+1/2, z+1/2'

loop_
_atom_site_label
_atom_site_type_symbol
_atom_site_fract_x
_atom_site_fract_y
_atom_site_fract_z
_atom_site_U_iso_or_equiv
_atom_site_adp_type
_atom_site_occupancy
_atom_site_symmetry_multiplicity
_atom_site_calc_flag
_atom_site_refinement_flags
S1 S 0.42823(5) 0.160234(12) -0.25951(5) 0.03081(11) Uani 1 1 d .
H1A H 0.3353 0.1504 -0.261 0.037 Uiso 1 1 d R
Si1 Si 0.57087(5) 0.135596(11) -0.04189(5) 0.01917(10) Uani 1 1 d .
O1 O 0.50729(13) 0.09565(3) -0.02655(14) 0.0236(3) Uani 1 1 d .
O2 O 0.61578(13) 0.16310(3) 0.10418(13) 0.0238(3) Uani 1 1 d .
O3 O 0.71219(13) 0.12904(3) -0.04170(13) 0.0224(3) Uani 1 1 d .
C1 C 0.3830(2) 0.07698(5) -0.1293(2) 0.0256(4) Uani 1 1 d .
C2 C 0.2693(2) 0.08278(5) -0.1144(2) 0.0298(4) Uani 1 1 d .
C3 C 0.1493(2) 0.06189(6) -0.2101(3) 0.0392(5) Uani 1 1 d .
H3 H 0.0713 0.0649 -0.2009 0.047 Uiso 1 1 calc R
C4 C 0.1407(2) 0.03677(6) -0.3187(3) 0.0398(5) Uani 1 1 d .
H4 H 0.0579 0.0225 -0.3824 0.048 Uiso 1 1 calc R
C5 C 0.2527(2) 0.03255(6) -0.3340(2) 0.0360(5) Uani 1 1 d .
H5 H 0.2454 0.0156 -0.41 0.043 Uiso 1 1 calc R
C6 C 0.3761(2) 0.05248(5) -0.2409(2) 0.0279(4) Uani 1 1 d .
C7 C 0.2780(2) 0.11040(6) 0.0046(2) 0.0333(4) Uani 1 1 d .
H7 H 0.3522 0.1294 0.0281 0.04 Uiso 1 1 calc R
C8 C 0.1434(3) 0.13247(7) -0.0524(3) 0.0465(5) Uani 1 1 d .
H8A H 0.0705 0.1149 -0.067 0.07 Uiso 1 1 calc R
H8B H 0.114 0.1449 -0.1509 0.07 Uiso 1 1 calc R
H8C H 0.1591 0.1519 0.024 0.07 Uiso 1 1 calc R
C9 C 0.3226(3) 0.08958(7) 0.1540(3) 0.0466(6) Uani 1 1 d .
H9A H 0.3299 0.1078 0.2303 0.07 Uiso 1 1 calc R
H9B H 0.4132 0.0774 0.1939 0.07 Uiso 1 1 calc R
H9C H 0.2533 0.0701 0.1342 0.07 Uiso 1 1 calc R
C10 C 0.4961(2) 0.04685(5) -0.2633(3) 0.0339(4) Uani 1 1 d .
H10 H 0.5748 0.0634 -0.1869 0.041 Uiso 1 1 calc R
C11 C 0.4557(3) 0.05921(8) -0.4258(3) 0.0575(7) Uani 1 1 d .
H11A H 0.3823 0.0424 -0.5029 0.086 Uiso 1 1 calc R
H11B H 0.5374 0.0576 -0.4337 0.086 Uiso 1 1 calc R
H11C H 0.4217 0.0855 -0.4445 0.086 Uiso 1 1 calc R
C12 C 0.5468(3) 0.00578(7) -0.2314(4) 0.0663(8) Uani 1 1 d .
H12A H 0.5797 -0.0007 -0.1243 0.099 Uiso 1 1 calc R
H12B H 0.6233 0.0028 -0.2478 0.099 Uiso 1 1 calc R
H12C H 0.4701 -0.0112 -0.3015 0.099 Uiso 1 1 calc R
C13 C 0.57589(19) 0.16871(5) 0.20914(19) 0.0228(3) Uani 1 1 d .
C14 C 0.4801(2) 0.19762(5) 0.1797(2) 0.0285(4) Uani 1 1 d .
C15 C 0.4438(2) 0.20243(5) 0.2876(2) 0.0332(4) Uani 1 1 d .
H15 H 0.3769 0.2213 0.2699 0.04 Uiso 1 1 calc R
C16 C 0.5022(2) 0.18054(5) 0.4202(2) 0.0344(4) Uani 1 1 d .
H16 H 0.4757 0.1845 0.4922 0.041 Uiso 1 1 calc R
C17 C 0.5992(2) 0.15292(5) 0.4476(2) 0.0299(4) Uani 1 1 d .
H17 H 0.6389 0.138 0.539 0.036 Uiso 1 1 calc R
C18 C 0.63986(19) 0.14644(5) 0.3438(2) 0.0240(4) Uani 1 1 d .
C19 C 0.4217(3) 0.22311(6) 0.0385(2) 0.0413(5) Uani 1 1 d .
H19 H 0.4008 0.2066 -0.0508 0.05 Uiso 1 1 calc R
C20 C 0.5298(3) 0.25243(7) 0.0604(3) 0.0553(7) Uani 1 1 d .
H20A H 0.5476 0.2703 0.1425 0.083 Uiso 1 1 calc R
H20B H 0.4946 0.2665 -0.0362 0.083 Uiso 1 1 calc R
H20C H 0.6165 0.2394 0.089 0.083 Uiso 1 1 calc R
C21 C 0.2870(3) 0.24334(8) -0.0047(3) 0.0607(8) Uani 1 1 d .
H21A H 0.3054 0.2612 0.0776 0.091 Uiso 1 1 calc R
H21B H 0.218 0.2245 -0.0181 0.091 Uiso 1 1 calc R
H21C H 0.2511 0.2574 -0.1015 0.091 Uiso 1 1 calc R
C22 C 0.7540(2) 0.11822(5) 0.3803(2) 0.0261(4) Uani 1 1 d .
H22 H 0.7368 0.1084 0.2802 0.031 Uiso 1 1 calc R
C23 C 0.8937(2) 0.13855(6) 0.4639(3) 0.0378(5) Uani 1 1 d .
H23A H 0.8921 0.1592 0.3987 0.057 Uiso 1 1 calc R
H23B H 0.9675 0.1204 0.4859 0.057 Uiso 1 1 calc R
H23C H 0.9115 0.1492 0.5611 0.057 Uiso 1 1 calc R
C24 C 0.7576(2) 0.08404(6) 0.4752(3) 0.0398(5) Uani 1 1 d .
H24A H 0.7847 0.0926 0.5785 0.06 Uiso 1 1 calc R
H24B H 0.8253 0.0653 0.4841 0.06 Uiso 1 1 calc R
H24C H 0.665 0.0723 0.4237 0.06 Uiso 1 1 calc R
C25 C 0.85066(19) 0.13485(5) 0.07738(19) 0.0231(3) Uani 1 1 d .
C26 C 0.9298(2) 0.10314(5) 0.1589(2) 0.0276(4) Uani 1 1 d .
C27 C 1.0687(2) 0.10943(6) 0.2762(2) 0.0363(4) Uani 1 1 d .
H27 H 1.1254 0.0885 0.3353 0.044 Uiso 1 1 calc R
C28 C 1.1245(2) 0.14566(7) 0.3073(2) 0.0401(5) Uani 1 1 d .
H28 H 1.2188 0.1495 0.3883 0.048 Uiso 1 1 calc R
C29 C 1.0444(2) 0.17630(6) 0.2217(2) 0.0358(5) Uani 1 1 d .
H29 H 1.0849 0.201 0.2439 0.043 Uiso 1 1 calc R
C30 C 0.9053(2) 0.17176(5) 0.1033(2) 0.0273(4) Uani 1 1 d .
C31 C 0.8689(2) 0.06317(5) 0.1124(2) 0.0314(4) Uani 1 1 d .
H31 H 0.7667 0.065 0.0687 0.038 Uiso 1 1 calc R
C32 C 0.8875(3) 0.04893(6) -0.0163(2) 0.0379(5) Uani 1 1 d .
H32A H 0.8396 0.0662 -0.1049 0.057 Uiso 1 1 calc R
H32B H 0.8479 0.0233 -0.0481 0.057 Uiso 1 1 calc R
H32C H 0.987 0.0482 0.0218 0.057 Uiso 1 1 calc R
C33 C 0.9306(3) 0.03489(6) 0.2461(3) 0.0483(6) Uani 1 1 d .
H33A H 1.0293 0.0309 0.2854 0.072 Uiso 1 1 calc R
H33B H 0.8807 0.0106 0.21 0.072 Uiso 1 1 calc R
H33C H 0.9214 0.0451 0.3289 0.072 Uiso 1 1 calc R
C34 C 0.8173(2) 0.20421(5) -0.0012(2) 0.0304(4) Uani 1 1 d .
H34 H 0.7222 0.2015 -0.0197 0.036 Uiso 1 1 calc R
C35 C 0.8023(3) 0.20055(6) -0.1584(2) 0.0414(5) Uani 1 1 d .
H35A H 0.8938 0.2035 -0.1445 0.062 Uiso 1 1 calc R
H35B H 0.7393 0.2204 -0.2283 0.062 Uiso 1 1 calc R
H35C H 0.7641 0.1754 -0.2027 0.062 Uiso 1 1 calc R
C36 C 0.8712(3) 0.24382(6) 0.0671(3) 0.0452(6) Uani 1 1 d .
H36A H 0.8849 0.2453 0.1695 0.068 Uiso 1 1 calc R
H36B H 0.8033 0.2631 -0.0007 0.068 Uiso 1 1 calc R
H36C H 0.9601 0.2484 0.0761 0.068 Uiso 1 1 calc R

loop_
_atom_site_aniso_label
_atom_site_aniso_U_11
_atom_site_aniso_U_22
_atom_site_aniso_U_33
_atom_site_aniso_U_23
_atom_site_aniso_U_13
_atom_site_aniso_U_12
S1 0.0340(3) 0.0297(2) 0.0214(2) 0.00463(17) 0.01025(19) 0.00291(19)
Si1 0.0200(2) 0.01802(19) 0.0198(2) 0.00012(16) 0.01090(18) 0.00009(17)
O1 0.0191(6) 0.0240(6) 0.0263(6) 0.0003(5) 0.0113(5) -0.0023(5)
O2 0.0270(7) 0.0230(5) 0.0240(6) -0.0001(5) 0.0155(5) 0.0013(5)
O3 0.0221(7) 0.0237(6) 0.0233(6) -0.0031(5) 0.0136(5) -0.0029(5)
C1 0.0219(10) 0.0215(7) 0.0313(9) 0.0019(7) 0.0129(8) -0.0040(7)
C2 0.0271(10) 0.0294(9) 0.0354(10) 0.0005(8) 0.0186(8) -0.0049(8)
C3 0.0272(11) 0.0452(11) 0.0486(12) -0.0038(9) 0.0227(10) -0.0078(9)
C4 0.0288(12) 0.0383(10) 0.0458(12) -0.0059(9) 0.0158(10) -0.0143(9)
C5 0.0364(12) 0.0309(10) 0.0381(11) -0.0064(8) 0.0185(10) -0.0075(9)
C6 0.0273(10) 0.0245(8) 0.0313(9) 0.0013(7) 0.0154(8) -0.0023(7)
C7 0.0270(11) 0.0352(10) 0.0432(11) -0.0045(8) 0.0226(9) -0.0041(8)
C8 0.0427(14) 0.0538(13) 0.0427(12) 0.0042(10) 0.0229(11) 0.0141(11)
C9 0.0447(15) 0.0532(13) 0.0349(11) -0.0019(10) 0.0167(10) 0.0091(11)
C10 0.0289(11) 0.0308(9) 0.0435(11) -0.0096(8) 0.0206(9) -0.0048(8)
C11 0.0565(17) 0.0764(17) 0.0556(15) -0.0112(13) 0.0408(14) -0.0060(14)
C12 0.0505(18) 0.0359(12) 0.119(3) -0.0043(14) 0.0497(19) 0.0042(11)
C13 0.0246(10) 0.0226(7) 0.0223(8) -0.0060(6) 0.0135(7) -0.0026(7)
C14 0.0272(10) 0.0271(8) 0.0257(9) -0.0045(7) 0.0108(8) 0.0025(7)
C15 0.0312(11) 0.0314(9) 0.0382(10) -0.0071(8) 0.0195(9) 0.0065(8)
C16 0.0443(13) 0.0343(9) 0.0364(10) -0.0062(8) 0.0295(10) -0.0007(9)
C17 0.0385(12) 0.0273(8) 0.0278(9) -0.0011(7) 0.0205(9) -0.0019(8)
C18 0.0250(10) 0.0218(8) 0.0252(8) -0.0042(7) 0.0135(8) -0.0029(7)
C19 0.0505(14) 0.0386(10) 0.0268(10) -0.0013(8) 0.0156(10) 0.0208(10)
C20 0.080(2) 0.0430(12) 0.0519(14) 0.0203(11) 0.0416(14) 0.0184(12)
C21 0.0617(19) 0.0597(15) 0.0416(13) 0.0070(11) 0.0153(12) 0.0347(14)
C22 0.0268(10) 0.0274(8) 0.0234(8) 0.0007(7) 0.0132(7) 0.0031(7)
C23 0.0290(12) 0.0413(11) 0.0432(12) 0.0012(9) 0.0195(10) 0.0006(9)
C24 0.0375(13) 0.0327(10) 0.0524(13) 0.0116(9) 0.0264(11) 0.0073(9)
C25 0.0207(9) 0.0307(9) 0.0207(8) -0.0031(6) 0.0131(7) -0.0033(7)
C26 0.0260(10) 0.0336(9) 0.0290(9) 0.0003(7) 0.0188(8) 0.0025(8)
C27 0.0253(10) 0.0507(12) 0.0321(10) 0.0031(9) 0.0150(9) 0.0072(9)
C28 0.0220(10) 0.0628(13) 0.0306(10) -0.0066(9) 0.0111(9) -0.0062(10)
C29 0.0322(12) 0.0452(11) 0.0319(10) -0.0089(9) 0.0186(9) -0.0144(9)
C30 0.0274(10) 0.0325(9) 0.0268(9) -0.0059(7) 0.0178(8) -0.0085(8)
C31 0.0308(11) 0.0281(9) 0.0410(10) 0.0046(8) 0.0231(9) 0.0066(8)
C32 0.0408(13) 0.0365(10) 0.0368(11) -0.0006(8) 0.0213(10) 0.0026(9)
C33 0.0682(17) 0.0365(10) 0.0488(12) 0.0093(11) 0.0372(12) 0.0125(12)
C34 0.0353(11) 0.0267(9) 0.0322(9) -0.0008(7) 0.0201(9) -0.0092(8)
C35 0.0548(15) 0.0388(10) 0.0312(10) 0.0029(8) 0.0236(10) -0.0079(10)
C36 0.0577(16) 0.0295(10) 0.0448(12) -0.0049(9) 0.0254(12) -0.0134(10)

loop_
_atom_type_symbol
_atom_type_description
_atom_type_scat_dispersion_real
_atom_type_scat_dispersion_imag
_atom_type_scat_source
C C 0.0033 0.0016 'International Tables Vol C Tables 4.2.6.8 and 6.1.1.4'
H H 0 0 'International Tables Vol C Tables 4.2.6.8 and 6.1.1.4'
O O 0.0106 0.006 'International Tables Vol C Tables 4.2.6.8 and 6.1.1.4'
S S 0.1246 0.1234 'International Tables Vol C Tables 4.2.6.8 and 6.1.1.4'
Si Si 0.0817 0.0704 'International Tables Vol C Tables 4.2.6.8 and 6.1.1.4'

loop_
_exptl_crystal_face_index_h
_exptl_crystal_face_index_k
_exptl_crystal_face_index_l
_exptl_crystal_face_perp_dist
16 -10 -7 0.0878
1 30 9 0.2231
-12 27 11 0.1838
-5 -27 -7 0.2579
-16 3 5 0.0729
-8 11 14 0.3099
8 -11 -14 0.2299
3 48 -3 0.2297
-2 -49 1 0.1028
7 -44 -3 0.1149
-6 41 -2 0.199
-8 -43 3 0.1295
10 37 -7 0.1834

loop_
_geom_angle_atom_site_label_1
_geom_angle_atom_site_label_2
_geom_angle_atom_site_label_3
_geom_angle
Si1 S1 H1A 94.1
O2 Si1 O1 111.01(6)
O2 Si1 O3 105.44(7)
O1 Si1 O3 111.83(6)
O2 Si1 S1 114.56(5)
O1 Si1 S1 109.07(5)
O3 Si1 S1 104.76(5)
C1 O1 Si1 131.10(11)
C13 O2 Si1 136.99(11)
C25 O3 Si1 129.17(10)
O1 C1 C2 118.17(16)
O1 C1 C6 119.59(17)
C2 C1 C6 122.22(17)
C3 C2 C1 117.57(18)
C3 C2 C7 121.17(18)
C1 C2 C7 121.24(17)
C4 C3 C2 121.44(19)
C4 C3 H3 119.3
C2 C3 H3 119.3
C5 C4 C3 119.66(19)
C5 C4 H4 120.2
C3 C4 H4 120.2
C4 C5 C6 121.64(19)
C4 C5 H5 119.2
C6 C5 H5 119.2
C5 C6 C1 117.40(18)
C5 C6 C10 119.41(17)
C1 C6 C10 123.19(17)
C9 C7 C2 110.36(17)
C9 C7 C8 110.49(18)
C2 C7 C8 113.52(18)
C9 C7 H7 107.4
C2 C7 H7 107.4
C8 C7 H7 107.4
C7 C8 H8A 109.5
C7 C8 H8B 109.5
H8A C8 H8B 109.5
C7 C8 H8C 109.5
H8A C8 H8C 109.5
H8B C8 H8C 109.5
C7 C9 H9A 109.5
C7 C9 H9B 109.5
H9A C9 H9B 109.5
C7 C9 H9C 109.5
H9A C9 H9C 109.5
H9B C9 H9C 109.5
C6 C10 C12 111.06(18)
C6 C10 C11 111.28(19)
C12 C10 C11 111.0(2)
C6 C10 H10 107.8
C12 C10 H10 107.8
C11 C10 H10 107.8
C10 C11 H11A 109.5
C10 C11 H11B 109.5
H11A C11 H11B 109.5
C10 C11 H11C 109.5
H11A C11 H11C 109.5
H11B C11 H11C 109.5
C10 C12 H12A 109.5
C10 C12 H12B 109.5
H12A C12 H12B 109.5
C10 C12 H12C 109.5
H12A C12 H12C 109.5
H12B C12 H12C 109.5
O2 C13 C14 118.58(15)
O2 C13 C18 118.22(15)
C14 C13 C18 123.10(15)
C15 C14 C13 116.77(16)
C15 C14 C19 121.78(17)
C13 C14 C19 121.43(16)
C16 C15 C14 121.84(18)
C16 C15 H15 119.1
C14 C15 H15 119.1
C17 C16 C15 119.87(17)
C17 C16 H16 120.1
C15 C16 H16 120.1
C16 C17 C18 121.31(17)
C16 C17 H17 119.3
C18 C17 H17 119.3
C17 C18 C13 117.03(16)
C17 C18 C22 120.99(16)
C13 C18 C22 121.88(15)
C14 C19 C21 113.9(2)
C14 C19 C20 110.68(18)
C21 C19 C20 109.6(2)
C14 C19 H19 107.5
C21 C19 H19 107.5
C20 C19 H19 107.5
C19 C20 H20A 109.5
C19 C20 H20B 109.5
H20A C20 H20B 109.5
C19 C20 H20C 109.5
H20A C20 H20C 109.5
H20B C20 H20C 109.5
C19 C21 H21A 109.5
C19 C21 H21B 109.5
H21A C21 H21B 109.5
C19 C21 H21C 109.5
H21A C21 H21C 109.5
H21B C21 H21C 109.5
C18 C22 C23 109.41(15)
C18 C22 C24 113.18(16)
C23 C22 C24 110.34(17)
C18 C22 H22 107.9
C23 C22 H22 107.9
C24 C22 H22 107.9
C22 C23 H23A 109.5
C22 C23 H23B 109.5
H23A C23 H23B 109.5
C22 C23 H23C 109.5
H23A C23 H23C 109.5
H23B C23 H23C 109.5
C22 C24 H24A 109.5
C22 C24 H24B 109.5
H24A C24 H24B 109.5
C22 C24 H24C 109.5
H24A C24 H24C 109.5
H24B C24 H24C 109.5
C26 C25 O3 118.08(15)
C26 C25 C30 123.21(18)
O3 C25 C30 118.61(15)
C25 C26 C27 117.28(18)
C25 C26 C31 120.60(17)
C27 C26 C31 121.96(17)
C28 C27 C26 120.8(2)
C28 C27 H27 119.6
C26 C27 H27 119.6
C29 C28 C27 120.5(2)
C29 C28 H28 119.8
C27 C28 H28 119.8
C28 C29 C30 121.24(19)
C28 C29 H29 119.4
C30 C29 H29 119.4
C29 C30 C25 116.90(18)
C29 C30 C34 122.68(16)
C25 C30 C34 120.30(17)
C26 C31 C33 113.93(19)
C26 C31 C32 108.62(15)
C33 C31 C32 110.81(16)
C26 C31 H31 107.8
C33 C31 H31 107.8
C32 C31 H31 107.8
C31 C32 H32A 109.5
C31 C32 H32B 109.5
H32A C32 H32B 109.5
C31 C32 H32C 109.5
H32A C32 H32C 109.5
H32B C32 H32C 109.5
C31 C33 H33A 109.5
C31 C33 H33B 109.5
H33A C33 H33B 109.5
C31 C33 H33C 109.5
H33A C33 H33C 109.5
H33B C33 H33C 109.5
C30 C34 C36 114.16(17)
C30 C34 C35 109.81(16)
C36 C34 C35 110.36(16)
C30 C34 H34 107.4
C36 C34 H34 107.4
C35 C34 H34 107.4
C34 C35 H35A 109.5
C34 C35 H35B 109.5
H35A C35 H35B 109.5
C34 C35 H35C 109.5
H35A C35 H35C 109.5
H35B C35 H35C 109.5
C34 C36 H36A 109.5
C34 C36 H36B 109.5
H36A C36 H36B 109.5
C34 C36 H36C 109.5
H36A C36 H36C 109.5
H36B C36 H36C 109.5

loop_
_geom_bond_atom_site_label_1
_geom_bond_atom_site_label_2
_geom_bond_distance
S1 Si1 2.1145(6)
S1 H1A 1.1074
Si1 O2 1.6185(12)
Si1 O1 1.6244(12)
Si1 O3 1.6271(12)
O1 C1 1.392(2)
O2 C13 1.393(2)
O3 C25 1.395(2)
C1 C2 1.400(3)
C1 C6 1.402(3)
C2 C3 1.388(3)
C2 C7 1.521(3)
C3 C4 1.384(3)
C3 H3 0.95
C4 C5 1.377(3)
C4 H4 0.95
C5 C6 1.390(3)
C5 H5 0.95
C6 C10 1.518(3)
C7 C9 1.520(3)
C7 C8 1.526(3)
C7 H7 1
C8 H8A 0.98
C8 H8B 0.98
C8 H8C 0.98
C9 H9A 0.98
C9 H9B 0.98
C9 H9C 0.98
C10 C12 1.521(3)
C10 C11 1.537(3)
C10 H10 1
C11 H11A 0.98
C11 H11B 0.98
C11 H11C 0.98
C12 H12A 0.98
C12 H12B 0.98
C12 H12C 0.98
C13 C14 1.399(3)
C13 C18 1.403(2)
C14 C15 1.388(3)
C14 C19 1.520(3)
C15 C16 1.382(3)
C15 H15 0.95
C16 C17 1.380(3)
C16 H16 0.95
C17 C18 1.393(2)
C17 H17 0.95
C18 C22 1.513(3)
C19 C21 1.525(3)
C19 C20 1.526(4)
C19 H19 1
C20 H20A 0.98
C20 H20B 0.98
C20 H20C 0.98
C21 H21A 0.98
C21 H21B 0.98
C21 H21C 0.98
C22 C23 1.519(3)
C22 C24 1.533(3)
C22 H22 1
C23 H23A 0.98
C23 H23B 0.98
C23 H23C 0.98
C24 H24A 0.98
C24 H24B 0.98
C24 H24C 0.98
C25 C26 1.392(3)
C25 C30 1.399(2)
C26 C27 1.396(3)
C26 C31 1.523(3)
C27 C28 1.380(3)
C27 H27 0.95
C28 C29 1.377(3)
C28 H28 0.95
C29 C30 1.393(3)
C29 H29 0.95
C30 C34 1.514(3)
C31 C33 1.526(3)
C31 C32 1.533(3)
C31 H31 1
C32 H32A 0.98
C32 H32B 0.98
C32 H32C 0.98
C33 H33A 0.98
C33 H33B 0.98
C33 H33C 0.98
C34 C36 1.529(3)
C34 C35 1.536(3)
C34 H34 1
C35 H35A 0.98
C35 H35B 0.98
C35 H35C 0.98
C36 H36A 0.98
C36 H36B 0.98
C36 H36C 0.98
